data_2220650
loop_
_publ_author_name
'Maizathul Akmam, A. Bakar'
'Abdullah, Zanariah'
'Ng, Seik Weng'

_publ_section_title
;
 4-Chloro-<i>N</i>-(pyrimidin-2-yl)aniline
;
_journal_coeditor_code TK2341
_journal_issue 1
_journal_name_full 'Acta Crystallographica Section E'
_journal_page_first o94
_journal_paper_doi 10.1107/S1600536808041184
_journal_volume 65
_journal_year 2009
_chemical_formula_iupac 'C10 H8 Cl N3'
_chemical_formula_moiety 'C10 H8 Cl N3'
_chemical_formula_sum 'C10 H8 Cl N3'
_chemical_formula_weight 205.64
_chemical_name_systematic
;
4-Chloro-<i>N</i>-(pyrimidin-2-yl)aniline
;
_space_group_IT_number 2
_symmetry_cell_setting triclinic
_symmetry_space_group_name_Hall '-P 1'
_symmetry_space_group_name_H-M 'P -1'
_atom_sites_solution_hydrogens geom
_atom_sites_solution_primary direct
_atom_sites_solution_secondary difmap
_audit_creation_method SHELXL-97
_cell_angle_alpha 89.2370(10)
_cell_angle_beta 89.0370(10)
_cell_angle_gamma 89.399(2)
_cell_formula_units_Z 2
_cell_length_a 3.77500(10)
_cell_length_b 10.0589(3)
_cell_length_c 12.0116(3)
_cell_measurement_reflns_used 2160
_cell_measurement_temperature 100(2)
_cell_measurement_theta_max 28.2
_cell_measurement_theta_min 2.6
_cell_volume 455.98(2)
_computing_cell_refinement 'SAINT (Bruker, 2007)'
_computing_data_collection 'APEX2 (Bruker, 2007)'
_computing_data_reduction 'SAINT (Bruker, 2007)'
_computing_molecular_graphics 'X-SEED (Barbour, 2001)'
_computing_publication_material 'publCIF (Westrip, 2009)'
_computing_structure_refinement 'SHELXL97 (Sheldrick, 2008)'
_computing_structure_solution 'SHELXS97 (Sheldrick, 2008)'
_diffrn_ambient_temperature 100(2)
_diffrn_measured_fraction_theta_full 0.976
_diffrn_measured_fraction_theta_max 0.976
_diffrn_measurement_device_type 'Bruker SMART APEX diffractometer'
_diffrn_measurement_method '\w scans'
_diffrn_radiation_monochromator graphite
_diffrn_radiation_source 'fine-focus sealed tube'
_diffrn_radiation_type MoK\a
_diffrn_radiation_wavelength 0.71073
_diffrn_reflns_av_R_equivalents 0.0135
_diffrn_reflns_av_sigmaI/netI 0.0252
_diffrn_reflns_limit_h_max 4
_diffrn_reflns_limit_h_min -4
_diffrn_reflns_limit_k_max 13
_diffrn_reflns_limit_k_min -13
_diffrn_reflns_limit_l_max 15
_diffrn_reflns_limit_l_min -14
_diffrn_reflns_number 3625
_diffrn_reflns_theta_full 27.48
_diffrn_reflns_theta_max 27.48
_diffrn_reflns_theta_min 2.02
_diffrn_standards_decay_% 0
_diffrn_standards_interval_count 0
_diffrn_standards_interval_time 0
_diffrn_standards_number 0
_exptl_absorpt_coefficient_mu 0.376
_exptl_absorpt_correction_T_max 0.9815
_exptl_absorpt_correction_T_min 0.8797
_exptl_absorpt_correction_type multi-scan
_exptl_absorpt_process_details '(SADABS; Sheldrick, 1996)'
_exptl_crystal_colour Yellow
_exptl_crystal_density_diffrn 1.498
_exptl_crystal_density_method 'not measured'
_exptl_crystal_description Plate
_exptl_crystal_F_000 212
_exptl_crystal_size_max 0.35
_exptl_crystal_size_mid 0.15
_exptl_crystal_size_min 0.05
_refine_diff_density_max 0.337
_refine_diff_density_min -0.243
_refine_ls_extinction_method none
_refine_ls_goodness_of_fit_ref 1.019
_refine_ls_hydrogen_treatment mixed
_refine_ls_matrix_type full
_refine_ls_number_parameters 131
_refine_ls_number_reflns 2032
_refine_ls_number_restraints 0
_refine_ls_restrained_S_all 1.019
_refine_ls_R_factor_all 0.0372
_refine_ls_R_factor_gt 0.0305
_refine_ls_shift/su_max 0.001
_refine_ls_shift/su_mean 0.001
_refine_ls_structure_factor_coef Fsqd
_refine_ls_weighting_details 'calc w=1/[\s^2^(Fo^2^)+(0.0319P)^2^+0.3201P] where P=(Fo^2^+2Fc^2^)/3'
_refine_ls_weighting_scheme calc
_refine_ls_wR_factor_gt 0.0754
_refine_ls_wR_factor_ref 0.0803
_reflns_number_gt 1757
_reflns_number_total 2032
_reflns_threshold_expression I>2\s(I)
_cod_data_source_file tk2341.cif
_cod_data_source_block I
_cod_depositor_comments
;
The following automatic conversions were performed:
'_symmetry_cell_setting' value 'Triclinic' changed to 'triclinic'
according to '/home/saulius/struct/CIF-dictionaries/cif_core.dic'
dictionary named 'cif_core.dic' version 2.4.1 from
2010-06-29.

'_exptl_absorpt_correction_type' value 'Multi-scan' changed
to 'multi-scan' according to
'/home/saulius/struct/CIF-dictionaries/cif_core.dic' dictionary named
'cif_core.dic' version 2.4.1 from 2010-06-29.

Automatic conversion script
Id: cif_fix_enum 1527 2010-12-29 10:47:43Z saulius 

The following automatic conversions were performed:

'_symmetry_cell_setting' value 'Triclinic' changed to 'triclinic'
according to /home/saulius/struct/CIF-dictionaries/cif_core.dic
dictionary named 'cif_core.dic' version 2.4.1 from
2010-06-29.

'_exptl_absorpt_correction_type' value 'Multi-scan'
changed to 'multi-scan' according to
/home/saulius/struct/CIF-dictionaries/cif_core.dic dictionary named
'cif_core.dic' version 2.4.1 from 2010-06-29.

Automatic conversion script
Id: cif_fix_values 1715 2011-07-08 13:25:40Z adriana 
;
_cod_database_code 2220650
_cod_database_fobs_code 2220650

loop_
_symmetry_equiv_pos_as_xyz
'x, y, z'
'-x, -y, -z'

loop_
_atom_site_type_symbol
_atom_site_label
_atom_site_fract_x
_atom_site_fract_y
_atom_site_fract_z
_atom_site_U_iso_or_equiv
_atom_site_adp_type
_atom_site_calc_flag
_atom_site_refinement_flags
_atom_site_occupancy
_atom_site_disorder_assembly
_atom_site_disorder_group
Cl Cl1 1.12780(11) 0.77439(4) 1.04792(3) 0.02641(13) Uani d . 1 . .
N N1 0.6990(3) 0.63747(13) 0.59185(10) 0.0156(3) Uani d . 1 . .
H H1 0.642(5) 0.556(2) 0.5875(16) 0.028(5) Uiso d . 1 . .
N N2 0.5390(3) 0.64905(12) 0.40908(10) 0.0150(3) Uani d . 1 . .
N N3 0.7907(3) 0.83808(12) 0.49717(10) 0.0156(3) Uani d . 1 . .
C C1 0.8101(4) 0.67719(14) 0.69743(11) 0.0136(3) Uani d . 1 . .
C C2 0.7505(4) 0.80454(15) 0.73923(11) 0.0156(3) Uani d . 1 . .
H H2 0.6416 0.8710 0.6941 0.019 Uiso calc R 1 . .
C C3 0.8504(4) 0.83405(15) 0.84683(12) 0.0178(3) Uani d . 1 . .
H H3 0.8117 0.9208 0.8752 0.021 Uiso calc R 1 . .
C C4 1.0064(4) 0.73655(16) 0.91245(11) 0.0172(3) Uani d . 1 . .
C C5 1.0687(4) 0.60984(15) 0.87278(12) 0.0175(3) Uani d . 1 . .
H H5 1.1767 0.5436 0.9184 0.021 Uiso calc R 1 . .
C C6 0.9703(4) 0.58131(15) 0.76498(12) 0.0156(3) Uani d . 1 . .
H H6 1.0131 0.4947 0.7368 0.019 Uiso calc R 1 . .
C C7 0.6752(4) 0.71254(14) 0.49723(11) 0.0132(3) Uani d . 1 . .
C C8 0.7695(4) 0.90471(14) 0.40058(12) 0.0156(3) Uani d . 1 . .
H H8 0.8469 0.9943 0.3975 0.019 Uiso calc R 1 . .
C C9 0.6401(4) 0.84960(15) 0.30478(12) 0.0165(3) Uani d . 1 . .
H H9 0.6296 0.8981 0.2365 0.020 Uiso calc R 1 . .
C C10 0.5268(4) 0.71961(15) 0.31431(11) 0.0159(3) Uani d . 1 . .
H H10 0.4358 0.6785 0.2502 0.019 Uiso calc R 1 . .

loop_
_atom_site_aniso_label
_atom_site_aniso_U_11
_atom_site_aniso_U_22
_atom_site_aniso_U_33
_atom_site_aniso_U_12
_atom_site_aniso_U_13
_atom_site_aniso_U_23
Cl1 0.0288(2) 0.0384(2) 0.01228(18) -0.00173(17) -0.00450(14) -0.00490(15)
N1 0.0213(7) 0.0124(6) 0.0133(6) -0.0040(5) -0.0022(5) -0.0008(5)
N2 0.0171(6) 0.0139(6) 0.0141(6) -0.0007(5) -0.0017(5) -0.0020(4)
N3 0.0169(6) 0.0151(6) 0.0146(6) -0.0028(5) 0.0002(5) -0.0010(5)
C1 0.0129(6) 0.0158(7) 0.0121(6) -0.0037(5) 0.0005(5) -0.0004(5)
C2 0.0173(7) 0.0159(7) 0.0136(6) -0.0006(5) 0.0002(5) 0.0005(5)
C3 0.0184(7) 0.0185(7) 0.0164(7) -0.0019(6) 0.0022(5) -0.0043(5)
C4 0.0152(7) 0.0260(8) 0.0103(6) -0.0035(6) 0.0003(5) -0.0020(5)
C5 0.0141(7) 0.0224(8) 0.0158(7) -0.0005(6) 0.0003(5) 0.0030(6)
C6 0.0153(7) 0.0154(7) 0.0162(7) -0.0012(5) 0.0016(5) -0.0009(5)
C7 0.0118(6) 0.0145(7) 0.0133(6) 0.0001(5) 0.0007(5) -0.0018(5)
C8 0.0159(7) 0.0138(7) 0.0170(7) -0.0013(5) 0.0017(5) -0.0001(5)
C9 0.0182(7) 0.0177(7) 0.0135(6) 0.0008(6) 0.0004(5) 0.0012(5)
C10 0.0161(7) 0.0180(7) 0.0136(6) 0.0010(5) -0.0019(5) -0.0030(5)

loop_
_atom_type_symbol
_atom_type_description
_atom_type_scat_dispersion_real
_atom_type_scat_dispersion_imag
_atom_type_scat_source
C C 0.0033 0.0016 'International Tables Vol C Tables 4.2.6.8 and 6.1.1.4'
H H 0.0000 0.0000 'International Tables Vol C Tables 4.2.6.8 and 6.1.1.4'
N N 0.0061 0.0033 'International Tables Vol C Tables 4.2.6.8 and 6.1.1.4'
Cl Cl 0.1484 0.1585 'International Tables Vol C Tables 4.2.6.8 and 6.1.1.4'

loop_
_geom_angle_atom_site_label_1
_geom_angle_atom_site_label_2
_geom_angle_atom_site_label_3
_geom_angle_site_symmetry_1
_geom_angle_site_symmetry_3
_geom_angle
_geom_angle_publ_flag
C7 N1 C1 . . 128.00(12) ?
C7 N1 H1 . . 116.9(14) ?
C1 N1 H1 . . 115.1(14) ?
C10 N2 C7 . . 115.63(12) ?
C8 N3 C7 . . 116.05(12) ?
C6 C1 C2 . . 119.06(13) ?
C6 C1 N1 . . 117.44(13) ?
C2 C1 N1 . . 123.41(13) ?
C3 C2 C1 . . 120.03(14) ?
C3 C2 H2 . . 120.0 ?
C1 C2 H2 . . 120.0 ?
C4 C3 C2 . . 119.69(14) ?
C4 C3 H3 . . 120.2 ?
C2 C3 H3 . . 120.2 ?
C5 C4 C3 . . 121.30(13) ?
C5 C4 Cl1 . . 119.40(12) ?
C3 C4 Cl1 . . 119.31(12) ?
C4 C5 C6 . . 118.70(14) ?
C4 C5 H5 . . 120.7 ?
C6 C5 H5 . . 120.7 ?
C5 C6 C1 . . 121.22(13) ?
C5 C6 H6 . . 119.4 ?
C1 C6 H6 . . 119.4 ?
N3 C7 N2 . . 125.91(13) ?
N3 C7 N1 . . 119.22(12) ?
N2 C7 N1 . . 114.85(12) ?
N3 C8 C9 . . 123.14(13) ?
N3 C8 H8 . . 118.4 ?
C9 C8 H8 . . 118.4 ?
C10 C9 C8 . . 115.99(13) ?
C10 C9 H9 . . 122.0 ?
C8 C9 H9 . . 122.0 ?
N2 C10 C9 . . 123.27(13) ?
N2 C10 H10 . . 118.4 ?
C9 C10 H10 . . 118.4 ?

loop_
_geom_bond_atom_site_label_1
_geom_bond_atom_site_label_2
_geom_bond_site_symmetry_2
_geom_bond_distance
_geom_bond_publ_flag
Cl1 C4 . 1.7458(14) ?
N1 C7 . 1.3599(18) ?
N1 C1 . 1.4067(17) ?
N1 H1 . 0.85(2) ?
N2 C10 . 1.3346(18) ?
N2 C7 . 1.3552(17) ?
N3 C8 . 1.3353(18) ?
N3 C7 . 1.3404(18) ?
C1 C6 . 1.392(2) ?
C1 C2 . 1.397(2) ?
C2 C3 . 1.3890(19) ?
C2 H2 . 0.9500 ?
C3 C4 . 1.383(2) ?
C3 H3 . 0.9500 ?
C4 C5 . 1.383(2) ?
C5 C6 . 1.3875(19) ?
C5 H5 . 0.9500 ?
C6 H6 . 0.9500 ?
C8 C9 . 1.383(2) ?
C8 H8 . 0.9500 ?
C9 C10 . 1.383(2) ?
C9 H9 . 0.9500 ?
C10 H10 . 0.9500 ?

loop_
_geom_hbond_atom_site_label_D
_geom_hbond_atom_site_label_H
_geom_hbond_atom_site_label_A
_geom_hbond_site_symmetry_A
_geom_hbond_distance_DH
_geom_hbond_distance_HA
_geom_hbond_distance_DA
_geom_hbond_angle_DHA
_geom_hbond_publ_flag
N1 H1 N2 2_666 0.85(2) 2.18(2) 3.028(2) 174(2) yes

loop_
_geom_torsion_atom_site_label_1
_geom_torsion_atom_site_label_2
_geom_torsion_atom_site_label_3
_geom_torsion_atom_site_label_4
_geom_torsion_site_symmetry_1
_geom_torsion_site_symmetry_2
_geom_torsion_site_symmetry_3
_geom_torsion_site_symmetry_4
_geom_torsion
_geom_torsion_publ_flag
C7 N1 C1 C6 . . . . -150.50(14) ?
C7 N1 C1 C2 . . . . 33.1(2) ?
C6 C1 C2 C3 . . . . -0.1(2) ?
N1 C1 C2 C3 . . . . 176.32(13) ?
C1 C2 C3 C4 . . . . -0.5(2) ?
C2 C3 C4 C5 . . . . 0.6(2) ?
C2 C3 C4 Cl1 . . . . -179.51(11) ?
C3 C4 C5 C6 . . . . -0.2(2) ?
Cl1 C4 C5 C6 . . . . 179.93(11) ?
C4 C5 C6 C1 . . . . -0.4(2) ?
C2 C1 C6 C5 . . . . 0.5(2) ?
N1 C1 C6 C5 . . . . -176.11(13) ?
C8 N3 C7 N2 . . . . -0.4(2) ?
C8 N3 C7 N1 . . . . 178.01(13) ?
C10 N2 C7 N3 . . . . 1.0(2) ?
C10 N2 C7 N1 . . . . -177.43(13) ?
C1 N1 C7 N3 . . . . 5.1(2) ?
C1 N1 C7 N2 . . . . -176.27(13) ?
C7 N3 C8 C9 . . . . -0.6(2) ?
N3 C8 C9 C10 . . . . 0.8(2) ?
C7 N2 C10 C9 . . . . -0.7(2) ?
C8 C9 C10 N2 . . . . -0.1(2) ?

loop_
_cod_related_entry_id
_cod_related_entry_database
_cod_related_entry_code
1 ChemSpider 24741355
